data_4350111
loop_
_publ_author_name
'Cammi, Roberto'
'Gennari, Marcello'
'Giannetto, Marco'
'Lanfranchi, Maurizio'
'Marchio, Luciano'
'Mori, Giovanni'
'Paiola, Cristiano'
'Pellinghelli, Maria Angela'

_publ_section_title
;
 Synthesis, structure, and electrochemical properties of copper(I)
 complexes with S/N homoscorpionate and heteroscorpionate ligands.
;
_journal_issue 12
_journal_name_full 'Inorganic chemistry'
_journal_page_first 4333
_journal_page_last 4345
_journal_paper_doi 10.1021/ic048221j
_journal_volume 44
_journal_year 2005
_chemical_formula_moiety 'C64 H70 N18 S4 B2 Cu2, 5(C H2 Cl2)'
_chemical_formula_sum 'C69 H80 B2 Cl10 Cu2 N18 S4'
_chemical_formula_weight 1792.95
_space_group_IT_number 15
_space_group_name_Hall '-C 2yc'
_space_group_name_H-M_alt 'C 1 2/c 1'
_symmetry_cell_setting monoclinic
_symmetry_space_group_name_H-M 'C 1 2/c 1'
_atom_sites_solution_hydrogens geom
_atom_sites_solution_primary direct
_atom_sites_solution_secondary difmap
_audit_creation_method SHELXL-97
_cell_angle_alpha 90.00
_cell_angle_beta 94.118(7)
_cell_angle_gamma 90.00
_cell_formula_units_Z 4
_cell_length_a 31.568(9)
_cell_length_b 13.690(3)
_cell_length_c 21.026(7)
_cell_measurement_reflns_used 2667
_cell_measurement_temperature 293(2)
_cell_measurement_theta_max 27.13
_cell_measurement_theta_min 1.62
_cell_volume 9063(4)
_computing_cell_refinement Saint
_computing_data_collection Smart
_computing_data_reduction Saint
_computing_structure_refinement 'SHELXL-97 (Sheldrick, 1997)'
_computing_structure_solution Sir97
_diffrn_ambient_temperature 293(2)
_diffrn_measured_fraction_theta_full 0.846
_diffrn_measured_fraction_theta_max 0.846
_diffrn_measurement_device_type 'Bruker Smart 1000 area detector'
_diffrn_measurement_method Phi-scan
_diffrn_radiation_monochromator graphite
_diffrn_radiation_source 'fine-focus sealed tube'
_diffrn_radiation_type MoK\a
_diffrn_radiation_wavelength 0.71073
_diffrn_reflns_av_R_equivalents 0.0343
_diffrn_reflns_av_sigmaI/netI 0.1375
_diffrn_reflns_limit_h_max 39
_diffrn_reflns_limit_h_min -27
_diffrn_reflns_limit_k_max 17
_diffrn_reflns_limit_k_min -5
_diffrn_reflns_limit_l_max 18
_diffrn_reflns_limit_l_min -26
_diffrn_reflns_number 12929
_diffrn_reflns_theta_full 27.13
_diffrn_reflns_theta_max 27.13
_diffrn_reflns_theta_min 1.62
_diffrn_standards_decay_% none
_exptl_absorpt_coefficient_mu 0.904
_exptl_absorpt_correction_T_max 1.000
_exptl_absorpt_correction_T_min 0.907
_exptl_absorpt_correction_type empirical
_exptl_absorpt_process_details SADABS
_exptl_crystal_colour colorless
_exptl_crystal_density_diffrn 1.314
_exptl_crystal_density_method 'not measured'
_exptl_crystal_description block
_exptl_crystal_F_000 3688
_exptl_crystal_size_max 0.30
_exptl_crystal_size_mid 0.20
_exptl_crystal_size_min 0.15
_refine_diff_density_max 0.488
_refine_diff_density_min -0.387
_refine_diff_density_rms 0.052
_refine_ls_extinction_method none
_refine_ls_goodness_of_fit_ref 1.010
_refine_ls_hydrogen_treatment mixed
_refine_ls_matrix_type full
_refine_ls_number_parameters 472
_refine_ls_number_reflns 8500
_refine_ls_number_restraints 0
_refine_ls_restrained_S_all 1.010
_refine_ls_R_factor_all 0.1513
_refine_ls_R_factor_gt 0.0565
_refine_ls_shift/su_max 0.001
_refine_ls_shift/su_mean 0.000
_refine_ls_structure_factor_coef Fsqd
_refine_ls_weighting_details 'calc w=1/[\s^2^(Fo^2^)+(0.0160P)^2^+0.0000P] where P=(Fo^2^+2Fc^2^)/3'
_refine_ls_weighting_scheme calc
_refine_ls_wR_factor_gt 0.0875
_refine_ls_wR_factor_ref 0.0943
_reflns_number_gt 2891
_reflns_number_total 8500
_reflns_threshold_expression >2sigma(I)
_cod_data_source_file ic048221jsi20041217_052926.cif
_cod_data_source_block 6a
_cod_depositor_comments
;
The following automatic conversions were performed:

data item '_symmetry_cell_setting' value 'Monoclinic' was changed to
'monoclinic' in accordance with the
/home/saulius/struct/COD-crude-data/automatic-downloads/DataCite-retrospective/ACS/depositions/lib/dictionaries/cif_core.dic
dictionary named 'cif_core.dic' version 2.4.2 last updated on
2011-04-26.

Automatic conversion script
Id: cif_fix_values 6909 2019-04-08 15:41:33Z antanas 
;
_cod_original_sg_symbol_H-M C2/c
_cod_database_code 4350111

loop_
_symmetry_equiv_pos_as_xyz
'x, y, z'
'-x, y, -z+1/2'
'x+1/2, y+1/2, z'
'-x+1/2, y+1/2, -z+1/2'
'-x, -y, -z'
'x, -y, z-1/2'
'-x+1/2, -y+1/2, -z'
'x+1/2, -y+1/2, z-1/2'

loop_
_atom_site_label
_atom_site_type_symbol
_atom_site_fract_x
_atom_site_fract_y
_atom_site_fract_z
_atom_site_U_iso_or_equiv
_atom_site_adp_type
_atom_site_occupancy
_atom_site_symmetry_multiplicity
_atom_site_calc_flag
_atom_site_refinement_flags
C11 C 0.19414(16) 0.3771(3) 0.3846(2) 0.0468(13) Uani 1 1 d .
C12 C 0.32363(16) 0.3601(3) 0.4004(2) 0.0469(13) Uani 1 1 d .
C13 C 0.26408(15) 0.1119(3) 0.3031(2) 0.0643(15) Uani 1 1 d .
H13 H 0.2720 0.1484 0.2686 0.077 Uiso 1 1 calc R
C21 C 0.15447(19) 0.3076(4) 0.3083(3) 0.0806(18) Uani 1 1 d .
C22 C 0.33400(17) 0.3758(4) 0.2981(2) 0.0594(14) Uani 1 1 d .
C23 C 0.25735(15) 0.0125(3) 0.3030(2) 0.0670(16) Uani 1 1 d .
H23 H 0.2604 -0.0311 0.2698 0.080 Uiso 1 1 calc R
C31 C 0.12067(15) 0.4463(3) 0.3655(2) 0.0523(13) Uani 1 1 d .
C32 C 0.38293(16) 0.4710(4) 0.3748(2) 0.0536(14) Uani 1 1 d .
C33 C 0.24517(14) -0.0077(3) 0.3630(3) 0.0515(14) Uani 1 1 d .
C41 C 0.09260(16) 0.4137(4) 0.4096(2) 0.0696(15) Uani 1 1 d .
C42 C 0.42314(18) 0.4368(4) 0.3947(2) 0.0617(14) Uani 1 1 d .
C43 C 0.23290(15) -0.1007(3) 0.3911(3) 0.0554(14) Uani 1 1 d .
C51 C 0.05977(17) 0.4749(4) 0.4224(3) 0.0874(19) Uani 1 1 d .
H51 H 0.0398 0.4534 0.4496 0.105 Uiso 1 1 calc R
C52 C 0.45477(17) 0.5049(5) 0.4115(2) 0.0828(18) Uani 1 1 d .
H52 H 0.4821 0.4832 0.4235 0.099 Uiso 1 1 calc R
C53 C 0.23793(16) -0.1894(4) 0.3617(2) 0.0774(17) Uani 1 1 d .
H53 H 0.2511 -0.1922 0.3235 0.093 Uiso 1 1 calc R
C61 C 0.05542(18) 0.5667(4) 0.3964(3) 0.098(2) Uani 1 1 d .
C62 C 0.4463(2) 0.6042(5) 0.4106(3) 0.0850(19) Uani 1 1 d .
C63 C 0.2239(2) -0.2731(4) 0.3881(3) 0.093(2) Uani 1 1 d .
H63 H 0.2272 -0.3331 0.3684 0.112 Uiso 1 1 calc R
C71 C 0.08444(18) 0.5947(4) 0.3537(3) 0.0908(19) Uani 1 1 d .
H71 H 0.0814 0.6559 0.3346 0.109 Uiso 1 1 calc R
C72 C 0.4056(2) 0.6343(4) 0.3901(2) 0.0761(17) Uani 1 1 d .
H72 H 0.3998 0.7008 0.3876 0.091 Uiso 1 1 calc R
C73 C 0.2049(2) -0.2669(4) 0.4435(4) 0.110(2) Uani 1 1 d .
H73 H 0.1941 -0.3223 0.4621 0.133 Uiso 1 1 calc R
C81 C 0.11752(16) 0.5366(4) 0.3381(3) 0.0675(15) Uani 1 1 d .
C82 C 0.37341(16) 0.5688(4) 0.3734(2) 0.0615(14) Uani 1 1 d .
C83 C 0.20182(18) -0.1764(5) 0.4720(3) 0.106(2) Uani 1 1 d .
H83 H 0.1890 -0.1729 0.5104 0.127 Uiso 1 1 calc R
C91 C 0.09669(15) 0.3145(3) 0.4403(2) 0.1014(19) Uani 1 1 d .
H91A H 0.1257 0.3037 0.4556 0.152 Uiso 1 1 calc R
H91B H 0.0881 0.2653 0.4095 0.152 Uiso 1 1 calc R
H91C H 0.0789 0.3113 0.4754 0.152 Uiso 1 1 calc R
C92 C 0.43301(15) 0.3294(4) 0.3974(3) 0.105(2) Uani 1 1 d .
H92A H 0.4269 0.3011 0.3559 0.157 Uiso 1 1 calc R
H92B H 0.4159 0.2984 0.4275 0.157 Uiso 1 1 calc R
H92C H 0.4625 0.3202 0.4104 0.157 Uiso 1 1 calc R
C101 C 0.01891(17) 0.6346(4) 0.4134(3) 0.162(3) Uani 1 1 d .
H10A H 0.0098 0.6734 0.3769 0.243 Uiso 1 1 calc R
H10B H 0.0286 0.6767 0.4480 0.243 Uiso 1 1 calc R
H10C H -0.0044 0.5959 0.4260 0.243 Uiso 1 1 calc R
C102 C 0.48124(17) 0.6782(4) 0.4287(3) 0.136(2) Uani 1 1 d .
H10D H 0.4789 0.7323 0.3996 0.204 Uiso 1 1 calc R
H10E H 0.5085 0.6477 0.4266 0.204 Uiso 1 1 calc R
H10F H 0.4783 0.7012 0.4713 0.204 Uiso 1 1 calc R
C111 C 0.14804(16) 0.5690(4) 0.2907(2) 0.105(2) Uani 1 1 d .
H11A H 0.1766 0.5575 0.3078 0.157 Uiso 1 1 calc R
H11B H 0.1442 0.6375 0.2822 0.157 Uiso 1 1 calc R
H11C H 0.1428 0.5328 0.2518 0.157 Uiso 1 1 calc R
C112 C 0.32891(16) 0.6045(3) 0.3530(2) 0.0967(19) Uani 1 1 d .
H11D H 0.3259 0.6710 0.3662 0.145 Uiso 1 1 calc R
H11E H 0.3084 0.5645 0.3724 0.145 Uiso 1 1 calc R
H11F H 0.3243 0.6004 0.3074 0.145 Uiso 1 1 calc R
C121 C 0.11626(17) 0.2895(4) 0.2638(3) 0.136(3) Uani 1 1 d .
H12A H 0.1155 0.3364 0.2298 0.204 Uiso 1 1 calc R
H12B H 0.0911 0.2958 0.2865 0.204 Uiso 1 1 calc R
H12C H 0.1177 0.2248 0.2465 0.204 Uiso 1 1 calc R
C122 C 0.35430(15) 0.4050(4) 0.2391(2) 0.0923(19) Uani 1 1 d .
H12D H 0.3410 0.3708 0.2031 0.138 Uiso 1 1 calc R
H12E H 0.3840 0.3890 0.2434 0.138 Uiso 1 1 calc R
H12F H 0.3510 0.4741 0.2326 0.138 Uiso 1 1 calc R
B B 0.25606(19) 0.2518(4) 0.3854(3) 0.0454(16) Uani 1 1 d .
N11 N 0.21421(11) 0.3005(3) 0.36060(18) 0.0490(10) Uani 1 1 d .
N12 N 0.29385(12) 0.3114(2) 0.3641(2) 0.0484(10) Uani 1 1 d .
N13 N 0.25741(10) 0.1475(2) 0.36070(19) 0.0459(10) Uani 1 1 d .
N21 N 0.18892(14) 0.2575(3) 0.3123(2) 0.0814(15) Uani 1 1 d .
N22 N 0.30026(12) 0.3209(3) 0.29961(19) 0.0579(11) Uani 1 1 d .
N23 N 0.24533(10) 0.0734(3) 0.39961(16) 0.0461(10) Uani 1 1 d .
N31 N 0.15574(13) 0.3822(3) 0.3522(2) 0.0612(12) Uani 1 1 d .
N32 N 0.34986(12) 0.4020(3) 0.3584(2) 0.0509(10) Uani 1 1 d .
N33 N 0.21623(14) -0.0935(3) 0.4477(2) 0.0805(14) Uani 1 1 d .
S1 S 0.21043(4) 0.45802(9) 0.44161(7) 0.0721(4) Uani 1 1 d .
S2 S 0.33091(4) 0.37233(9) 0.47993(6) 0.0611(4) Uani 1 1 d .
Cu Cu 0.267505(19) 0.42258(4) 0.50936(3) 0.0678(2) Uani 1 1 d .
Cl1 Cl 0.10619(9) 0.42802(19) 0.60985(11) 0.2425(13) Uani 1 1 d .
Cl2 Cl 0.13835(11) 0.60983(17) 0.57754(15) 0.2795(17) Uani 1 1 d .
Cl3 Cl 0.40450(11) 0.44735(19) 0.61978(14) 0.2814(17) Uani 1 1 d .
Cl4 Cl 0.41520(8) 0.64256(19) 0.58429(11) 0.2175(11) Uani 1 1 d .
C1S C 0.14442(16) 0.4915(5) 0.5770(3) 0.141(3) Uani 1 1 d .
H1S1 H 0.1715 0.4758 0.5995 0.170 Uiso 1 1 calc R
H1S2 H 0.1457 0.4703 0.5331 0.170 Uiso 1 1 calc R
C2S C 0.3968(2) 0.5347(5) 0.5659(3) 0.171(3) Uani 1 1 d .
H2S1 H 0.4093 0.5137 0.5274 0.205 Uiso 1 1 calc R
H2S2 H 0.3664 0.5407 0.5558 0.205 Uiso 1 1 calc R
H H 0.2593(10) 0.2534(19) 0.4317(14) 0.012(10) Uiso 1 1 d .

loop_
_atom_site_aniso_label
_atom_site_aniso_U_11
_atom_site_aniso_U_22
_atom_site_aniso_U_33
_atom_site_aniso_U_23
_atom_site_aniso_U_13
_atom_site_aniso_U_12
C11 0.037(3) 0.053(3) 0.048(3) -0.001(3) -0.016(3) 0.010(3)
C12 0.050(4) 0.050(3) 0.042(4) 0.006(3) 0.011(3) 0.003(3)
C13 0.076(4) 0.068(4) 0.051(4) -0.009(3) 0.022(3) 0.004(3)
C21 0.061(5) 0.104(5) 0.073(5) -0.047(4) -0.020(4) 0.010(4)
C22 0.061(4) 0.077(4) 0.040(4) 0.001(3) 0.006(3) -0.011(3)
C23 0.088(4) 0.055(3) 0.060(4) -0.019(3) 0.016(3) 0.003(3)
C31 0.043(3) 0.053(3) 0.060(4) -0.005(3) -0.002(3) 0.015(3)
C32 0.038(4) 0.070(4) 0.053(4) 0.002(3) 0.004(3) -0.011(3)
C33 0.053(4) 0.043(3) 0.058(4) -0.005(3) 0.003(3) 0.004(3)
C41 0.058(4) 0.070(4) 0.081(4) -0.001(3) 0.010(3) 0.000(3)
C42 0.044(4) 0.064(4) 0.077(4) -0.003(3) 0.003(3) -0.005(3)
C43 0.053(4) 0.053(4) 0.059(4) -0.007(3) -0.001(3) 0.001(3)
C51 0.066(4) 0.088(4) 0.112(5) 0.001(4) 0.034(4) 0.015(4)
C52 0.049(4) 0.104(5) 0.096(5) 0.007(4) 0.006(4) -0.011(4)
C53 0.101(5) 0.051(3) 0.079(4) -0.004(3) -0.001(4) 0.007(4)
C61 0.070(5) 0.077(4) 0.150(6) -0.013(4) 0.030(4) 0.013(4)
C62 0.072(5) 0.097(5) 0.085(5) -0.001(4) -0.005(4) -0.024(4)
C63 0.119(6) 0.048(4) 0.112(6) -0.012(4) 0.002(5) -0.001(4)
C71 0.074(4) 0.063(4) 0.135(6) 0.014(4) 0.011(4) 0.014(4)
C72 0.086(5) 0.057(4) 0.086(4) 0.005(3) 0.010(4) -0.007(4)
C73 0.124(6) 0.046(4) 0.164(7) 0.017(4) 0.028(6) -0.015(4)
C81 0.054(4) 0.062(4) 0.087(4) 0.005(3) 0.009(4) 0.005(3)
C82 0.048(4) 0.058(4) 0.078(4) 0.010(3) 0.001(3) -0.012(3)
C83 0.138(6) 0.071(4) 0.115(5) 0.017(4) 0.044(5) 0.012(4)
C91 0.096(5) 0.078(4) 0.130(5) 0.026(4) 0.012(4) -0.003(4)
C92 0.087(5) 0.080(4) 0.148(6) 0.005(4) 0.019(4) 0.017(3)
C101 0.084(5) 0.124(5) 0.285(9) -0.022(5) 0.058(6) 0.045(4)
C102 0.113(5) 0.142(6) 0.151(6) -0.017(5) -0.003(5) -0.067(5)
C111 0.109(5) 0.110(5) 0.095(5) 0.031(4) 0.006(4) -0.002(4)
C112 0.087(5) 0.072(4) 0.129(5) 0.014(3) -0.003(4) 0.014(3)
C121 0.078(5) 0.177(7) 0.145(6) -0.094(5) -0.050(5) 0.037(5)
C122 0.108(5) 0.124(5) 0.046(3) -0.002(3) 0.020(3) -0.034(4)
B 0.042(4) 0.050(4) 0.043(4) -0.005(3) -0.003(4) 0.000(3)
N11 0.034(3) 0.056(3) 0.054(3) -0.018(2) -0.011(2) 0.003(2)
N12 0.044(3) 0.057(3) 0.045(3) 0.003(2) 0.006(2) -0.007(2)
N13 0.041(3) 0.046(2) 0.051(3) -0.003(2) 0.008(2) 0.003(2)
N21 0.047(3) 0.102(4) 0.092(4) -0.041(3) -0.020(3) 0.026(3)
N22 0.055(3) 0.072(3) 0.047(3) 0.002(2) 0.006(2) -0.015(2)
N23 0.050(3) 0.039(2) 0.051(3) -0.001(2) 0.008(2) 0.002(2)
N31 0.050(3) 0.063(3) 0.070(3) -0.017(2) -0.003(3) 0.011(2)
N32 0.045(3) 0.063(3) 0.044(3) -0.001(2) 0.000(3) -0.011(2)
N33 0.110(4) 0.043(3) 0.092(4) 0.009(3) 0.029(3) 0.004(3)
S1 0.0687(10) 0.0553(8) 0.0890(11) -0.0223(8) -0.0172(9) 0.0137(7)
S2 0.0487(9) 0.0800(9) 0.0545(9) -0.0047(7) 0.0024(7) -0.0048(7)
Cu 0.0617(5) 0.0832(5) 0.0588(4) -0.0055(4) 0.0053(3) 0.0012(4)
Cl1 0.257(3) 0.294(3) 0.180(2) -0.009(2) 0.039(2) -0.134(3)
Cl2 0.382(4) 0.1269(19) 0.348(4) -0.015(2) 0.150(3) 0.028(2)
Cl3 0.464(5) 0.159(2) 0.212(3) -0.058(2) -0.045(3) 0.058(3)
Cl4 0.244(3) 0.223(2) 0.188(2) -0.0702(19) 0.032(2) -0.113(2)
C1S 0.054(4) 0.213(8) 0.160(7) -0.070(6) 0.029(5) 0.011(5)
C2S 0.216(9) 0.140(7) 0.160(7) -0.035(6) 0.046(7) -0.088(7)

loop_
_atom_type_symbol
_atom_type_description
_atom_type_scat_dispersion_real
_atom_type_scat_dispersion_imag
_atom_type_scat_source
C C 0.0033 0.0016 'International Tables Vol C Tables 4.2.6.8 and 6.1.1.4'
H H 0.0000 0.0000 'International Tables Vol C Tables 4.2.6.8 and 6.1.1.4'
B B 0.0013 0.0007 'International Tables Vol C Tables 4.2.6.8 and 6.1.1.4'
N N 0.0061 0.0033 'International Tables Vol C Tables 4.2.6.8 and 6.1.1.4'
S S 0.1246 0.1234 'International Tables Vol C Tables 4.2.6.8 and 6.1.1.4'
Cu Cu 0.3201 1.2651 'International Tables Vol C Tables 4.2.6.8 and 6.1.1.4'
Cl Cl 0.1484 0.1585 'International Tables Vol C Tables 4.2.6.8 and 6.1.1.4'

loop_
_geom_angle_atom_site_label_1
_geom_angle_atom_site_label_2
_geom_angle_atom_site_label_3
_geom_angle
_geom_angle_site_symmetry_1
_geom_angle_site_symmetry_3
N11 C11 N31 106.4(4) . .
N11 C11 S1 130.7(4) . .
N31 C11 S1 122.8(4) . .
N12 C12 N32 105.7(4) . .
N12 C12 S2 130.9(4) . .
N32 C12 S2 123.4(4) . .
N13 C13 C23 109.1(4) . .
N21 C21 N31 111.7(5) . .
N21 C21 C121 126.5(5) . .
N31 C21 C121 121.8(5) . .
N22 C22 N32 111.8(4) . .
N22 C22 C122 125.1(5) . .
N32 C22 C122 123.1(5) . .
C33 C23 C13 104.6(4) . .
C81 C31 C41 122.5(5) . .
C81 C31 N31 119.9(5) . .
C41 C31 N31 117.5(4) . .
C82 C32 C42 122.0(5) . .
C82 C32 N32 119.0(5) . .
C42 C32 N32 119.0(5) . .
N23 C33 C23 111.6(4) . .
N23 C33 C43 118.3(5) . .
C23 C33 C43 130.1(5) . .
C51 C41 C31 117.2(5) . .
C51 C41 C91 120.7(5) . .
C31 C41 C91 122.1(5) . .
C32 C42 C52 118.3(5) . .
C32 C42 C92 121.6(5) . .
C52 C42 C92 120.1(5) . .
N33 C43 C53 122.0(5) . .
N33 C43 C33 115.2(5) . .
C53 C43 C33 122.8(5) . .
C61 C51 C41 122.4(5) . .
C62 C52 C42 121.3(6) . .
C63 C53 C43 120.5(5) . .
C51 C61 C71 117.4(5) . .
C51 C61 C101 120.9(6) . .
C71 C61 C101 121.7(6) . .
C52 C62 C72 117.9(6) . .
C52 C62 C102 121.0(6) . .
C72 C62 C102 121.1(6) . .
C73 C63 C53 118.4(5) . .
C81 C71 C61 123.1(5) . .
C82 C72 C62 122.3(5) . .
C63 C73 C83 118.6(5) . .
C31 C81 C71 117.3(5) . .
C31 C81 C111 121.1(5) . .
C71 C81 C111 121.5(5) . .
C32 C82 C72 118.2(5) . .
C32 C82 C112 121.1(5) . .
C72 C82 C112 120.7(5) . .
N33 C83 C73 124.0(5) . .
N13 B N11 109.7(4) . .
N13 B N12 111.0(4) . .
N11 B N12 109.7(4) . .
C11 N11 N21 110.3(4) . .
C11 N11 B 129.0(4) . .
N21 N11 B 120.2(4) . .
C12 N12 N22 111.2(3) . .
C12 N12 B 128.6(4) . .
N22 N12 B 120.2(4) . .
C13 N13 N23 109.8(3) . .
C13 N13 B 131.4(4) . .
N23 N13 B 118.3(4) . .
C21 N21 N11 105.3(4) . .
C22 N22 N12 104.7(4) . .
C33 N23 N13 104.9(3) . .
C33 N23 Cu 125.4(3) . 7_556
N13 N23 Cu 129.6(3) . 7_556
C11 N31 C21 106.4(4) . .
C11 N31 C31 127.0(4) . .
C21 N31 C31 126.2(5) . .
C22 N32 C12 106.6(4) . .
C22 N32 C32 127.2(4) . .
C12 N32 C32 125.5(4) . .
C83 N33 C43 116.3(5) . .
C11 S1 Cu 119.62(18) . .
C12 S2 Cu 104.12(17) . .
N23 Cu S2 121.47(10) 7_556 .
N23 Cu S1 113.06(10) 7_556 .
S2 Cu S1 125.19(6) . .
Cl2 C1S Cl1 115.1(3) . .
Cl4 C2S Cl3 117.5(5) . .

loop_
_geom_bond_atom_site_label_1
_geom_bond_atom_site_label_2
_geom_bond_distance
_geom_bond_site_symmetry_2
C11 N11 1.342(5) .
C11 N31 1.349(5) .
C11 S1 1.686(4) .
C12 N12 1.345(5) .
C12 N32 1.379(5) .
C12 S2 1.679(5) .
C13 N13 1.336(5) .
C13 C23 1.377(5) .
C21 N21 1.283(5) .
C21 N31 1.374(5) .
C21 C121 1.493(6) .
C22 N22 1.306(5) .
C22 N32 1.377(5) .
C22 C122 1.492(5) .
C23 C33 1.373(5) .
C31 C81 1.366(6) .
C31 C41 1.401(5) .
C31 N31 1.455(5) .
C32 C82 1.371(6) .
C32 C42 1.389(6) .
C32 N32 1.432(5) .
C33 N23 1.350(5) .
C33 C43 1.468(6) .
C41 C51 1.374(6) .
C41 C91 1.505(6) .
C42 C52 1.393(6) .
C42 C92 1.503(6) .
C43 N33 1.338(5) .
C43 C53 1.377(5) .
C51 C61 1.374(6) .
C52 C62 1.385(6) .
C53 C63 1.361(6) .
C61 C71 1.382(6) .
C61 C101 1.542(6) .
C62 C72 1.390(6) .
C62 C102 1.525(6) .
C63 C73 1.351(6) .
C71 C81 1.371(6) .
C72 C82 1.381(6) .
C73 C83 1.383(6) .
C81 C111 1.502(6) .
C82 C112 1.520(6) .
C83 N33 1.337(6) .
B N13 1.520(6) .
B N11 1.537(6) .
B N12 1.538(6) .
N11 N21 1.378(4) .
N12 N22 1.392(4) .
N13 N23 1.375(4) .
N23 Cu 1.985(3) 7_556
S1 Cu 2.2678(16) .
S2 Cu 2.2452(14) .
Cu N23 1.985(3) 7_556
Cl1 C1S 1.676(6) .
Cl2 C1S 1.631(6) .
Cl3 C2S 1.653(7) .
Cl4 C2S 1.623(6) .
